data_4064181
loop_
_publ_author_name
'Han, Yuan'
'Yuan, Dan'
'Teng, Qiaoqiao'
'Huynh, Han Vinh'

_publ_section_title
;
 Reactivity Differences of Palladium(II) Dimers Bearing Heterocyclic
 Carbenes with Two, One, or No \a-Nitrogen Atoms toward Isocyanides
;
_journal_issue 5
_journal_name_full Organometallics
_journal_page_first 1224
_journal_paper_doi 10.1021/om101169x
_journal_volume 30
_journal_year 2011
_chemical_formula_sum 'C38 H62 I4 N10 Pd2'
_chemical_formula_weight 1379.38
_chemical_name_systematic
; 
 ? 
;
_space_group_IT_number 2
_symmetry_cell_setting triclinic
_symmetry_space_group_name_Hall '-P 1'
_symmetry_space_group_name_H-M 'P -1'
_atom_sites_solution_hydrogens geom
_atom_sites_solution_primary direct
_atom_sites_solution_secondary difmap
_audit_creation_method SHELXL-97
_cell_angle_alpha 81.020(3)
_cell_angle_beta 85.403(3)
_cell_angle_gamma 66.200(2)
_cell_formula_units_Z 1
_cell_length_a 8.7000(11)
_cell_length_b 10.0247(13)
_cell_length_c 15.825(2)
_cell_measurement_reflns_used 879
_cell_measurement_temperature 100(2)
_cell_measurement_theta_max 27.38
_cell_measurement_theta_min 2.65
_cell_volume 1247.1(3)
_computing_cell_refinement 'Bruker SMART'
_computing_data_collection 'Bruker SMART'
_computing_data_reduction 'Bruker SAINT'
_computing_molecular_graphics 'Bruker SHELXTL'
_computing_publication_material 'Bruker SHELXTL'
_computing_structure_refinement 'SHELXL-97 (Sheldrick, 1997)'
_computing_structure_solution 'SHELXS-97 (Sheldrick, 1990)'
_diffrn_ambient_temperature 100(2)
_diffrn_measured_fraction_theta_full 0.994
_diffrn_measured_fraction_theta_max 0.994
_diffrn_measurement_device_type 'CCD area detector'
_diffrn_measurement_method 'phi and omega scans'
_diffrn_radiation_monochromator graphite
_diffrn_radiation_source 'fine-focus sealed tube'
_diffrn_radiation_type MoK\a
_diffrn_radiation_wavelength 0.71073
_diffrn_reflns_av_R_equivalents 0.0313
_diffrn_reflns_av_sigmaI/netI 0.0370
_diffrn_reflns_limit_h_max 11
_diffrn_reflns_limit_h_min -11
_diffrn_reflns_limit_k_max 13
_diffrn_reflns_limit_k_min -12
_diffrn_reflns_limit_l_max 20
_diffrn_reflns_limit_l_min -20
_diffrn_reflns_number 15513
_diffrn_reflns_theta_full 27.49
_diffrn_reflns_theta_max 27.49
_diffrn_reflns_theta_min 2.24
_exptl_absorpt_coefficient_mu 3.232
_exptl_absorpt_correction_T_max 0.7820
_exptl_absorpt_correction_T_min 0.2742
_exptl_absorpt_correction_type multi-scan
_exptl_absorpt_process_details 'Sadabs, (Sheldrick 2001)'
_exptl_crystal_colour ORANGE
_exptl_crystal_density_diffrn 1.837
_exptl_crystal_density_meas ?
_exptl_crystal_density_method 'not measured'
_exptl_crystal_description BLOCK
_exptl_crystal_F_000 664
_exptl_crystal_size_max 0.54
_exptl_crystal_size_mid 0.16
_exptl_crystal_size_min 0.08
_refine_diff_density_max 1.704
_refine_diff_density_min -0.568
_refine_diff_density_rms 0.149
_refine_ls_extinction_method none
_refine_ls_goodness_of_fit_ref 1.015
_refine_ls_hydrogen_treatment constr
_refine_ls_matrix_type full
_refine_ls_number_parameters 250
_refine_ls_number_reflns 5698
_refine_ls_number_restraints 0
_refine_ls_restrained_S_all 1.015
_refine_ls_R_factor_all 0.0368
_refine_ls_R_factor_gt 0.0320
_refine_ls_shift/su_max 0.000
_refine_ls_shift/su_mean 0.000
_refine_ls_structure_factor_coef Fsqd
_refine_ls_weighting_details 'calc w=1/[\s^2^(Fo^2^)+(0.0477P)^2^+0.6900P] where P=(Fo^2^+2Fc^2^)/3'
_refine_ls_weighting_scheme calc
_refine_ls_wR_factor_gt 0.0805
_refine_ls_wR_factor_ref 0.0829
_reflns_number_gt 5112
_reflns_number_total 5698
_reflns_threshold_expression >2sigma(I)
_cod_data_source_file om101169x_si_001.cif
_cod_data_source_block a374
_cod_depositor_comments
;
The following automatic conversions were performed:

'_symmetry_cell_setting' value 'Triclinic' changed to 'triclinic'
according to /home/saulius/struct/CIF-dictionaries/cif_core.dic
dictionary named 'cif_core.dic' version 2.4.1 from
2010-06-29.

'_exptl_absorpt_correction_type' value 'Multi-scan'
changed to 'multi-scan' according to
/home/saulius/struct/CIF-dictionaries/cif_core.dic dictionary named
'cif_core.dic' version 2.4.1 from 2010-06-29.

Automatic conversion script
Id: cif_fix_values 1715 2011-07-08 13:25:40Z adriana 

The following automatic conversions were performed:

'_exptl_crystal_density_meas' value 'Not Measured' was changed to '?'
- the value is perceived as not measured.

Automatic conversion script
Id: cif_fix_values 3008 2015-01-20 13:52:24Z robertas 
;
_cod_original_sg_symbol_H-M P-1
_cod_database_code 4064181

loop_
_symmetry_equiv_pos_as_xyz
'x, y, z'
'-x, -y, -z'

loop_
_atom_site_label
_atom_site_type_symbol
_atom_site_fract_x
_atom_site_fract_y
_atom_site_fract_z
_atom_site_U_iso_or_equiv
_atom_site_adp_type
_atom_site_occupancy
_atom_site_symmetry_multiplicity
_atom_site_calc_flag
_atom_site_refinement_flags
Pd1 Pd 0.10505(3) 0.49470(3) 0.105198(16) 0.01356(8) Uani 1 1 d .
I1 I 0.17020(3) 0.67940(3) 0.182307(17) 0.02217(8) Uani 1 1 d .
I2 I 0.01097(3) 0.31119(2) 0.043509(14) 0.01681(7) Uani 1 1 d .
N1 N 0.5436(4) -0.0083(3) 0.16436(19) 0.0178(6) Uani 1 1 d .
N2 N 0.6054(4) 0.0886(3) 0.1214(2) 0.0187(6) Uani 1 1 d .
N3 N 0.1298(4) 0.3204(3) 0.2740(2) 0.0207(7) Uani 1 1 d .
C1 C 0.1989(4) 0.3374(4) 0.2023(2) 0.0176(7) Uani 1 1 d .
C2 C 0.4968(4) 0.2266(4) 0.1303(2) 0.0179(7) Uani 1 1 d .
C3 C 0.3595(4) 0.2174(4) 0.1805(2) 0.0166(7) Uani 1 1 d .
C4 C 0.3942(4) 0.0671(4) 0.2011(2) 0.0169(7) Uani 1 1 d .
C5 C 0.5331(5) 0.3546(4) 0.0909(3) 0.0253(8) Uani 1 1 d .
H5A H 0.6333 0.3517 0.1168 0.038 Uiso 1 1 calc R
H5B H 0.4372 0.4455 0.1005 0.038 Uiso 1 1 calc R
H5C H 0.5531 0.3514 0.0293 0.038 Uiso 1 1 calc R
C6 C 0.7710(5) 0.0393(4) 0.0811(3) 0.0271(9) Uani 1 1 d .
H6A H 0.7910 0.1247 0.0518 0.041 Uiso 1 1 calc R
H6B H 0.7778 -0.0257 0.0394 0.041 Uiso 1 1 calc R
H6C H 0.8562 -0.0144 0.1247 0.041 Uiso 1 1 calc R
C7 C 0.6326(5) -0.1685(4) 0.1665(3) 0.0249(8) Uani 1 1 d .
H7A H 0.6072 -0.2183 0.2216 0.030 Uiso 1 1 calc R
H7B H 0.7552 -0.1944 0.1630 0.030 Uiso 1 1 calc R
C8 C 0.5823(5) -0.2232(5) 0.0935(3) 0.0301(9) Uani 1 1 d .
H8A H 0.4619 -0.2020 0.0983 0.045 Uiso 1 1 calc R
H8B H 0.6463 -0.3296 0.0960 0.045 Uiso 1 1 calc R
H8C H 0.6062 -0.1734 0.0389 0.045 Uiso 1 1 calc R
C9 C 0.2922(5) -0.0075(4) 0.2506(3) 0.0258(8) Uani 1 1 d .
H9A H 0.2943 -0.0870 0.2209 0.039 Uiso 1 1 calc R
H9B H 0.1761 0.0637 0.2558 0.039 Uiso 1 1 calc R
H9C H 0.3390 -0.0485 0.3077 0.039 Uiso 1 1 calc R
C10 C -0.0394(5) 0.4245(4) 0.2944(2) 0.0224(8) Uani 1 1 d .
H10 H -0.0738 0.5117 0.2488 0.027 Uiso 1 1 calc R
C11 C -0.0393(6) 0.4755(5) 0.3800(3) 0.0319(10) Uani 1 1 d .
H11A H 0.0374 0.5271 0.3766 0.038 Uiso 1 1 calc R
H11B H 0.0016 0.3892 0.4250 0.038 Uiso 1 1 calc R
C12 C -0.2185(6) 0.5801(6) 0.4037(3) 0.0457(13) Uani 1 1 d .
H12A H -0.2181 0.6082 0.4609 0.055 Uiso 1 1 calc R
H12B H -0.2543 0.6709 0.3618 0.055 Uiso 1 1 calc R
C13 C -0.3417(6) 0.5094(6) 0.4045(3) 0.0498(14) Uani 1 1 d .
H13A H -0.4562 0.5818 0.4159 0.060 Uiso 1 1 calc R
H13B H -0.3141 0.4258 0.4513 0.060 Uiso 1 1 calc R
C14 C -0.3389(6) 0.4542(5) 0.3197(3) 0.0404(12) Uani 1 1 d .
H14A H -0.3799 0.5390 0.2739 0.048 Uiso 1 1 calc R
H14B H -0.4152 0.4020 0.3239 0.048 Uiso 1 1 calc R
C15 C -0.1613(5) 0.3501(5) 0.2968(3) 0.0315(10) Uani 1 1 d .
H15A H -0.1245 0.2607 0.3397 0.038 Uiso 1 1 calc R
H15B H -0.1612 0.3197 0.2402 0.038 Uiso 1 1 calc R
N2S N 0.6568(6) 0.1051(5) 0.5208(3) 0.0465(11) Uani 1 1 d .
C3S C 0.5559(6) 0.1508(5) 0.4711(3) 0.0338(10) Uani 1 1 d .
C4S C 0.4251(6) 0.2101(5) 0.4053(3) 0.0351(10) Uani 1 1 d .
H4S1 H 0.3763 0.3178 0.3995 0.053 Uiso 1 1 calc R
H4S2 H 0.3369 0.1734 0.4223 0.053 Uiso 1 1 calc R
H4S3 H 0.4754 0.1784 0.3504 0.053 Uiso 1 1 calc R
C2S C 1.0041(6) -0.1388(6) 0.4042(3) 0.0439(12) Uani 1 1 d .
H1SA H 1.0685 -0.0800 0.4098 0.066 Uiso 1 1 calc R
H1SB H 1.0787 -0.2317 0.3841 0.066 Uiso 1 1 calc R
H1SC H 0.9546 -0.1596 0.4599 0.066 Uiso 1 1 calc R
N1S N 0.7676(6) 0.0057(5) 0.2962(3) 0.0529(12) Uani 1 1 d .
C1S C 0.8723(6) -0.0584(5) 0.3436(3) 0.0356(10) Uani 1 1 d .

loop_
_atom_site_aniso_label
_atom_site_aniso_U_11
_atom_site_aniso_U_22
_atom_site_aniso_U_33
_atom_site_aniso_U_23
_atom_site_aniso_U_13
_atom_site_aniso_U_12
Pd1 0.01246(13) 0.01141(14) 0.01601(14) -0.00253(10) -0.00033(10) -0.00367(10)
I1 0.01990(13) 0.01800(13) 0.03048(15) -0.00965(10) -0.00299(10) -0.00670(10)
I2 0.01866(13) 0.01302(12) 0.01955(13) -0.00119(9) -0.00280(9) -0.00704(9)
N1 0.0168(15) 0.0145(15) 0.0212(15) -0.0004(12) -0.0012(12) -0.0058(12)
N2 0.0149(14) 0.0142(15) 0.0268(16) -0.0023(13) -0.0017(13) -0.0054(12)
N3 0.0183(15) 0.0199(16) 0.0202(16) -0.0016(13) -0.0017(13) -0.0039(13)
C1 0.0168(17) 0.0168(17) 0.0213(18) -0.0052(14) -0.0028(14) -0.0074(14)
C2 0.0167(17) 0.0151(17) 0.0190(17) -0.0011(14) -0.0027(14) -0.0035(14)
C3 0.0158(17) 0.0184(18) 0.0153(16) -0.0002(14) -0.0037(13) -0.0066(14)
C4 0.0177(17) 0.0170(17) 0.0164(17) -0.0022(14) -0.0028(14) -0.0068(14)
C5 0.0187(18) 0.0149(18) 0.040(2) -0.0040(16) 0.0064(17) -0.0051(15)
C6 0.0177(18) 0.0187(19) 0.043(2) -0.0078(17) 0.0058(17) -0.0049(15)
C7 0.024(2) 0.0107(17) 0.035(2) -0.0018(16) -0.0034(17) -0.0015(15)
C8 0.029(2) 0.025(2) 0.041(2) -0.0148(19) 0.0097(19) -0.0141(18)
C9 0.030(2) 0.0202(19) 0.030(2) -0.0014(16) 0.0004(17) -0.0137(17)
C10 0.0208(19) 0.025(2) 0.0198(18) -0.0031(15) 0.0019(15) -0.0074(16)
C11 0.033(2) 0.031(2) 0.022(2) -0.0061(18) 0.0002(18) -0.0024(19)
C12 0.043(3) 0.050(3) 0.026(2) -0.013(2) 0.006(2) 0.001(2)
C13 0.036(3) 0.046(3) 0.046(3) 0.001(2) 0.026(2) -0.001(2)
C14 0.025(2) 0.035(3) 0.057(3) -0.002(2) 0.012(2) -0.0106(19)
C15 0.027(2) 0.027(2) 0.039(3) -0.0052(19) 0.0102(19) -0.0109(18)
N2S 0.047(3) 0.059(3) 0.036(2) -0.002(2) -0.013(2) -0.023(2)
C3S 0.038(2) 0.036(2) 0.029(2) -0.0072(19) -0.003(2) -0.016(2)
C4S 0.034(2) 0.036(3) 0.030(2) -0.0079(19) -0.0045(19) -0.007(2)
C2S 0.041(3) 0.051(3) 0.039(3) -0.008(2) -0.005(2) -0.015(2)
N1S 0.043(3) 0.061(3) 0.048(3) -0.026(2) -0.008(2) -0.007(2)
C1S 0.034(2) 0.041(3) 0.033(2) -0.013(2) 0.001(2) -0.014(2)

loop_
_atom_type_symbol
_atom_type_description
_atom_type_scat_dispersion_real
_atom_type_scat_dispersion_imag
_atom_type_scat_source
C C 0.0033 0.0016 'International Tables Vol C Tables 4.2.6.8 and 6.1.1.4'
H H 0.0000 0.0000 'International Tables Vol C Tables 4.2.6.8 and 6.1.1.4'
N N 0.0061 0.0033 'International Tables Vol C Tables 4.2.6.8 and 6.1.1.4'
Pd Pd -0.9988 1.0072 'International Tables Vol C Tables 4.2.6.8 and 6.1.1.4'
I I -0.4742 1.8119 'International Tables Vol C Tables 4.2.6.8 and 6.1.1.4'

loop_
_geom_angle_atom_site_label_1
_geom_angle_atom_site_label_2
_geom_angle_atom_site_label_3
_geom_angle
_geom_angle_site_symmetry_3
C1 Pd1 I1 90.42(10) .
C1 Pd1 I2 86.91(10) .
I1 Pd1 I2 172.711(13) .
C1 Pd1 I2 173.12(10) 2_565
I1 Pd1 I2 95.230(14) 2_565
I2 Pd1 I2 87.937(13) 2_565
Pd1 I2 Pd1 92.063(13) 2_565
C4 N1 N2 109.1(3) .
C4 N1 C7 128.3(3) .
N2 N1 C7 122.6(3) .
C2 N2 N1 109.2(3) .
C2 N2 C6 128.9(3) .
N1 N2 C6 121.7(3) .
C1 N3 C10 120.9(3) .
N3 C1 C3 118.3(3) .
N3 C1 Pd1 127.7(3) .
C3 C1 Pd1 113.3(2) .
N2 C2 C3 107.7(3) .
N2 C2 C5 120.9(3) .
C3 C2 C5 131.4(3) .
C4 C3 C2 106.2(3) .
C4 C3 C1 124.2(3) .
C2 C3 C1 129.3(3) .
N1 C4 C3 107.8(3) .
N1 C4 C9 122.2(3) .
C3 C4 C9 130.0(3) .
N1 C7 C8 111.8(3) .
N3 C10 C15 109.1(3) .
N3 C10 C11 109.7(3) .
C15 C10 C11 110.8(3) .
C10 C11 C12 110.0(4) .
C13 C12 C11 111.6(4) .
C12 C13 C14 111.6(4) .
C13 C14 C15 110.8(4) .
C10 C15 C14 110.7(4) .
N2S C3S C4S 179.4(5) .
N1S C1S C2S 179.5(6) .

loop_
_geom_bond_atom_site_label_1
_geom_bond_atom_site_label_2
_geom_bond_distance
_geom_bond_site_symmetry_2
Pd1 C1 1.980(4) .
Pd1 I1 2.6271(4) .
Pd1 I2 2.6290(4) .
Pd1 I2 2.7765(4) 2_565
I2 Pd1 2.7765(4) 2_565
N1 C4 1.350(4) .
N1 N2 1.361(4) .
N1 C7 1.471(5) .
N2 C2 1.346(4) .
N2 C6 1.451(5) .
N3 C1 1.261(5) .
N3 C10 1.466(5) .
C1 C3 1.489(5) .
C2 C3 1.407(5) .
C2 C5 1.476(5) .
C3 C4 1.401(5) .
C4 C9 1.484(5) .
C7 C8 1.517(6) .
C10 C15 1.518(6) .
C10 C11 1.522(5) .
C11 C12 1.542(6) .
C12 C13 1.503(8) .
C13 C14 1.525(8) .
C14 C15 1.528(6) .
N2S C3S 1.129(6) .
C3S C4S 1.478(6) .
C2S C1S 1.439(7) .
N1S C1S 1.137(6) .
